data_1526952
loop_
_publ_author_name
'Wong-Ng, W.'
'Kaduk, J.A.'
'Dillingham, J.'

_publ_section_title
;
 Crystallographic studies and X-ray diffraction patterns of Ba5 R8 Zn4 O21
 by Rietveld refinements
;
_journal_name_full 'Powder Diffraction'
_journal_page_first 131
_journal_page_last 143
_journal_volume 16
_journal_year 2001
_chemical_formula_sum 'Ba5 Er8 O21 Zn4'
_chemical_name_systematic 'Ba5 Er8 Zn4 O21'
_space_group_IT_number 87
_symmetry_space_group_name_Hall '-I 4'
_symmetry_space_group_name_H-M 'I 4/m'
_cell_angle_alpha 90
_cell_angle_beta 90
_cell_angle_gamma 90
_cell_formula_units_Z 2
_cell_length_a 13.71838
_cell_length_b 13.71838
_cell_length_c 5.69019
_cell_volume 1070.859
_citation_journal_id_ASTM PODIE2
_cod_data_source_file Wong-Ng_PODIE2_2001_1871.cif
_cod_data_source_block Ba5Er8O21Zn4
_cod_database_code 1526952

loop_
_symmetry_equiv_pos_as_xyz
x,y,z
-y,x,z
-x,-y,z
y,-x,z
-x,-y,-z
y,-x,-z
x,y,-z
-y,x,-z
x+1/2,y+1/2,z+1/2
-y+1/2,x+1/2,z+1/2
-x+1/2,-y+1/2,z+1/2
y+1/2,-x+1/2,z+1/2
-x+1/2,-y+1/2,-z+1/2
y+1/2,-x+1/2,-z+1/2
x+1/2,y+1/2,-z+1/2
-y+1/2,x+1/2,-z+1/2

loop_
_atom_site_label
_atom_site_type_symbol
_atom_site_fract_x
_atom_site_fract_y
_atom_site_fract_z
_atom_site_occupancy
_atom_site_U_iso_or_equiv
O1 O-2 0.5 0.5 0 1 0.0
Er2 Er+3 0.4118 0.3572 0 1 0.0
O3 O-2 0.6773 0.5437 0.7475 1 0.0
O4 O-2 0.3505 0.2448 0.2512 1 0.0
Zn1 Zn+2 0.0395 0.2511 0 1 0.0
Er1 Er+3 0.248 0.1682 0 1 0.0
O2 O-2 0.6306 0.96 0 1 0.0
Ba1 Ba+2 0 0 0 1 0.0
Ba2 Ba+2 0.5354 0.1401 0 1 0.0
